data_7014492
loop_
_publ_author_name
'Pogozhev, Dmitry'
'Baudron, St\'ephane A'
'Hosseini, Mir Wais'

_publ_section_title
;
 Dipyrrin based silver [2 + 2] metallamacrocycles.
;
_journal_issue 2
_journal_name_full 'Dalton transactions (Cambridge, England : 2003)'
_journal_page_first 437
_journal_page_last 445
_journal_paper_doi 10.1039/c0dt00907e
_journal_volume 40
_journal_year 2011
_chemical_formula_moiety 'C28 H22 Ag2 N6, 2(F6 Sb)'
_chemical_formula_sum 'C28 H22 Ag2 F12 N6 Sb2'
_chemical_formula_weight 1129.76
_chemical_name_systematic
;
?
;
_space_group_IT_number 15
_symmetry_cell_setting monoclinic
_symmetry_space_group_name_Hall '-C 2yc'
_symmetry_space_group_name_H-M 'C 1 2/c 1'
_atom_sites_solution_hydrogens geom
_atom_sites_solution_primary direct
_atom_sites_solution_secondary difmap
_audit_creation_method SHELXL-97
_cell_angle_alpha 90.00
_cell_angle_beta 118.616(2)
_cell_angle_gamma 90.00
_cell_formula_units_Z 4
_cell_length_a 17.3749(9)
_cell_length_b 12.6487(6)
_cell_length_c 17.0711(8)
_cell_measurement_reflns_used 3804
_cell_measurement_temperature 173(2)
_cell_measurement_theta_max 26.81
_cell_measurement_theta_min 2.60
_cell_volume 3293.4(3)
_computing_cell_refinement 'Bruker SAINT'
_computing_data_collection 'Bruker APEX2'
_computing_data_reduction 'Bruker SAINT'
_computing_molecular_graphics 'Bruker SHELXTL'
_computing_publication_material 'Bruker SHELXTL'
_computing_structure_refinement 'SHELXL-97 (Sheldrick, 2008)'
_computing_structure_solution 'SHELXS-97 (Sheldrick, 2008)'
_diffrn_ambient_temperature 173(2)
_diffrn_measured_fraction_theta_full 0.987
_diffrn_measured_fraction_theta_max 0.987
_diffrn_measurement_device_type 'Bruker APEX-II CCD'
_diffrn_measurement_method '\f and \w scans'
_diffrn_radiation_monochromator graphite
_diffrn_radiation_source 'fine-focus sealed tube'
_diffrn_radiation_type MoK\a
_diffrn_radiation_wavelength 0.71073
_diffrn_reflns_av_R_equivalents 0.0321
_diffrn_reflns_av_sigmaI/netI 0.0386
_diffrn_reflns_limit_h_max 19
_diffrn_reflns_limit_h_min -22
_diffrn_reflns_limit_k_max 16
_diffrn_reflns_limit_k_min -14
_diffrn_reflns_limit_l_max 19
_diffrn_reflns_limit_l_min -22
_diffrn_reflns_number 13212
_diffrn_reflns_theta_full 27.54
_diffrn_reflns_theta_max 27.54
_diffrn_reflns_theta_min 2.09
_exptl_absorpt_coefficient_mu 2.894
_exptl_absorpt_correction_T_max 0.9444
_exptl_absorpt_correction_T_min 0.9182
_exptl_absorpt_correction_type multi-scan
_exptl_absorpt_process_details sadabs
_exptl_crystal_colour orange
_exptl_crystal_density_diffrn 2.278
_exptl_crystal_density_meas ?
_exptl_crystal_density_method 'not measured'
_exptl_crystal_description prism
_exptl_crystal_F_000 2144
_exptl_crystal_size_max 0.03
_exptl_crystal_size_mid 0.02
_exptl_crystal_size_min 0.02
_refine_diff_density_max 1.487
_refine_diff_density_min -2.135
_refine_diff_density_rms 0.127
_refine_ls_extinction_method none
_refine_ls_goodness_of_fit_ref 1.219
_refine_ls_hydrogen_treatment constr
_refine_ls_matrix_type full
_refine_ls_number_parameters 226
_refine_ls_number_reflns 3756
_refine_ls_number_restraints 0
_refine_ls_restrained_S_all 1.219
_refine_ls_R_factor_all 0.0947
_refine_ls_R_factor_gt 0.0698
_refine_ls_shift/su_max 0.000
_refine_ls_shift/su_mean 0.000
_refine_ls_structure_factor_coef Fsqd
_refine_ls_weighting_details 'calc w=1/[\s^2^(Fo^2^)+(0.0086P)^2^+57.9638P] where P=(Fo^2^+2Fc^2^)/3'
_refine_ls_weighting_scheme calc
_refine_ls_wR_factor_gt 0.1206
_refine_ls_wR_factor_ref 0.1289
_reflns_number_gt 2826
_reflns_number_total 3756
_reflns_threshold_expression >2sigma(I)
_cod_data_source_file C0DT00907E.TXT
_cod_data_source_block 7
_cod_depositor_comments
;
The following automatic conversions were performed:
'_symmetry_cell_setting' value 'Monoclinic' changed to 'monoclinic'
according to '/home/saulius/struct/CIF-dictionaries/cif_core.dic'
dictionary named 'cif_core.dic' version 2.4.1 from 2010-06-29.

Automatic conversion script
Id: cif_fix_enum 1555 2011-01-17 13:19:09Z saulius 

The following automatic conversions were performed:

'_exptl_crystal_density_meas' value 'not measured' was changed to '?'
- the value is perceived as not measured.

Automatic conversion script
Id: cif_fix_values 3008 2015-01-20 13:52:24Z robertas 
;
_cod_original_sg_symbol_Hall '-C 2yc '
_cod_original_sg_symbol_H-M 'C2/c '
_cod_database_code 7014492

loop_
_symmetry_equiv_pos_as_xyz
'x, y, z'
'-x, y, -z+1/2'
'x+1/2, y+1/2, z'
'-x+1/2, y+1/2, -z+1/2'
'-x, -y, -z'
'x, -y, z-1/2'
'-x+1/2, -y+1/2, -z'
'x+1/2, -y+1/2, z-1/2'

loop_
_atom_site_label
_atom_site_type_symbol
_atom_site_fract_x
_atom_site_fract_y
_atom_site_fract_z
_atom_site_U_iso_or_equiv
_atom_site_adp_type
_atom_site_occupancy
_atom_site_symmetry_multiplicity
_atom_site_calc_flag
_atom_site_refinement_flags
_atom_site_disorder_assembly
_atom_site_disorder_group
C1 C 0.4199(5) 0.0842(10) 0.4014(6) 0.064(3) Uani 1 1 d . . .
H1 H 0.3951 0.1395 0.4175 0.077 Uiso 1 1 calc R . .
C2 C 0.3733(6) -0.0077(10) 0.3578(6) 0.066(3) Uani 1 1 d . . .
H2 H 0.3148 -0.0226 0.3398 0.079 Uiso 1 1 calc R . .
C3 C 0.4316(6) -0.0704(10) 0.3475(6) 0.066(3) Uani 1 1 d . . .
H3 H 0.4210 -0.1370 0.3212 0.079 Uiso 1 1 calc R . .
C4 C 0.5137(5) -0.0122(10) 0.3856(6) 0.059(3) Uani 1 1 d . . .
C5 C 0.5925(5) -0.0462(9) 0.3912(5) 0.058(3) Uani 1 1 d . . .
C6 C 0.6114(6) -0.1505(9) 0.3754(7) 0.060(3) Uani 1 1 d . . .
C7 C 0.5694(7) -0.2450(9) 0.3708(8) 0.079(4) Uani 1 1 d . . .
H7 H 0.5213 -0.2529 0.3804 0.095 Uiso 1 1 calc R . .
C8 C 0.6085(8) -0.3234(11) 0.3503(11) 0.112(6) Uani 1 1 d . . .
H8 H 0.5917 -0.3940 0.3428 0.135 Uiso 1 1 calc R . .
C9 C 0.6778(8) -0.2820(10) 0.3424(11) 0.105(5) Uani 1 1 d . . .
H9 H 0.7157 -0.3190 0.3281 0.126 Uiso 1 1 calc R . .
C10 C 0.6647(5) 0.0324(9) 0.4159(5) 0.052(2) Uani 1 1 d . . .
C11 C 0.7427(6) 0.0231(10) 0.4959(6) 0.067(3) Uani 1 1 d . . .
H11 H 0.7500 -0.0321 0.5348 0.080 Uiso 1 1 calc R . .
C12 C 0.8087(5) 0.0954(10) 0.5173(6) 0.068(3) Uani 1 1 d . . .
H12 H 0.8593 0.0880 0.5718 0.082 Uiso 1 1 calc R . .
C13 C 0.7303(5) 0.1819(9) 0.3860(5) 0.054(2) Uani 1 1 d . . .
H13 H 0.7260 0.2349 0.3464 0.064 Uiso 1 1 calc R . .
C14 C 0.6602(5) 0.1146(8) 0.3604(5) 0.052(3) Uani 1 1 d . . .
H14 H 0.6098 0.1243 0.3060 0.062 Uiso 1 1 calc R . .
N1 N 0.5021(4) 0.0843(8) 0.4173(5) 0.061(2) Uani 1 1 d . . .
N2 N 0.6804(5) -0.1755(9) 0.3595(7) 0.084(3) Uani 1 1 d . . .
H2A H 0.7185 -0.1316 0.3603 0.100 Uiso 1 1 calc R . .
N3 N 0.8048(4) 0.1763(7) 0.4644(5) 0.053(2) Uani 1 1 d . . .
Ag1 Ag 0.59449(4) 0.20702(8) 0.48334(5) 0.0696(3) Uani 1 1 d . . .
F1 F 0.3175(4) 0.4778(6) 0.3559(5) 0.096(2) Uani 1 1 d . . .
F2 F 0.3529(4) 0.4587(6) 0.2239(4) 0.084(2) Uani 1 1 d . . .
F3 F 0.3293(4) 0.2921(6) 0.2979(4) 0.089(2) Uani 1 1 d . . .
F4 F 0.4894(4) 0.3330(8) 0.3223(4) 0.122(3) Uani 1 1 d . . .
F5 F 0.4539(5) 0.3503(7) 0.4564(4) 0.113(3) Uani 1 1 d . . .
F6 F 0.4751(5) 0.5279(8) 0.3829(5) 0.127(3) Uani 1 1 d . . .
Sb1 Sb 0.40465(4) 0.40832(7) 0.34060(4) 0.0610(2) Uani 1 1 d . . .

loop_
_atom_site_aniso_label
_atom_site_aniso_U_11
_atom_site_aniso_U_22
_atom_site_aniso_U_33
_atom_site_aniso_U_23
_atom_site_aniso_U_13
_atom_site_aniso_U_12
C1 0.036(4) 0.115(10) 0.041(5) 0.019(6) 0.018(4) 0.024(6)
C2 0.034(4) 0.116(10) 0.047(5) 0.012(6) 0.019(4) 0.001(6)
C3 0.042(5) 0.106(10) 0.048(5) 0.018(6) 0.020(4) 0.006(5)
C4 0.034(4) 0.104(9) 0.036(4) 0.025(5) 0.016(4) 0.010(5)
C5 0.034(4) 0.105(9) 0.035(4) 0.023(5) 0.016(4) 0.014(5)
C6 0.041(5) 0.070(7) 0.074(7) 0.039(6) 0.033(5) 0.017(5)
C7 0.056(6) 0.075(8) 0.121(10) 0.058(7) 0.054(7) 0.027(6)
C8 0.077(8) 0.075(10) 0.201(16) 0.076(10) 0.079(10) 0.026(7)
C9 0.088(9) 0.066(9) 0.190(15) 0.071(9) 0.090(10) 0.051(7)
C10 0.034(4) 0.090(8) 0.035(4) 0.016(5) 0.018(3) 0.019(5)
C11 0.040(5) 0.118(10) 0.039(5) 0.030(6) 0.017(4) 0.023(6)
C12 0.027(4) 0.130(10) 0.041(5) 0.009(6) 0.011(4) 0.011(5)
C13 0.045(5) 0.082(8) 0.035(4) 0.002(4) 0.021(4) 0.019(5)
C14 0.033(4) 0.093(8) 0.026(4) 0.008(4) 0.012(3) 0.015(5)
N1 0.033(4) 0.113(8) 0.037(4) 0.015(4) 0.016(3) 0.012(4)
N2 0.048(5) 0.097(8) 0.114(8) 0.057(6) 0.046(5) 0.024(5)
N3 0.031(3) 0.091(6) 0.037(4) 0.002(4) 0.017(3) 0.008(4)
Ag1 0.0336(3) 0.1260(8) 0.0449(4) -0.0120(4) 0.0153(3) 0.0073(4)
F1 0.097(5) 0.089(5) 0.138(6) -0.041(5) 0.085(5) -0.005(4)
F2 0.062(4) 0.119(6) 0.054(3) -0.006(4) 0.016(3) 0.011(4)
F3 0.068(4) 0.095(5) 0.082(4) -0.042(4) 0.019(3) -0.007(4)
F4 0.060(4) 0.247(10) 0.064(4) 0.028(5) 0.035(3) 0.053(5)
F5 0.127(6) 0.165(8) 0.061(4) -0.026(5) 0.056(4) -0.021(6)
F6 0.111(6) 0.177(9) 0.087(5) -0.033(5) 0.044(5) -0.092(6)
Sb1 0.0328(3) 0.1083(6) 0.0456(3) -0.0291(4) 0.0218(3) -0.0132(3)

loop_
_atom_type_symbol
_atom_type_description
_atom_type_scat_dispersion_real
_atom_type_scat_dispersion_imag
_atom_type_scat_source
C C 0.0033 0.0016 'International Tables Vol C Tables 4.2.6.8 and 6.1.1.4'
H H 0.0000 0.0000 'International Tables Vol C Tables 4.2.6.8 and 6.1.1.4'
N N 0.0061 0.0033 'International Tables Vol C Tables 4.2.6.8 and 6.1.1.4'
F F 0.0171 0.0103 'International Tables Vol C Tables 4.2.6.8 and 6.1.1.4'
Ag Ag -0.8971 1.1015 'International Tables Vol C Tables 4.2.6.8 and 6.1.1.4'
Sb Sb -0.5866 1.5461 'International Tables Vol C Tables 4.2.6.8 and 6.1.1.4'

loop_
_geom_angle_atom_site_label_1
_geom_angle_atom_site_label_2
_geom_angle_atom_site_label_3
_geom_angle
_geom_angle_site_symmetry_1
_geom_angle_site_symmetry_3
_geom_angle_publ_flag
N1 C1 C2 113.7(10) . . ?
N1 C1 H1 123.2 . . ?
C2 C1 H1 123.2 . . ?
C3 C2 C1 105.9(9) . . ?
C3 C2 H2 127.1 . . ?
C1 C2 H2 127.1 . . ?
C2 C3 C4 106.2(11) . . ?
C2 C3 H3 126.9 . . ?
C4 C3 H3 126.9 . . ?
N1 C4 C5 124.5(10) . . ?
N1 C4 C3 108.9(8) . . ?
C5 C4 C3 126.6(11) . . ?
C4 C5 C6 125.7(10) . . ?
C4 C5 C10 118.6(10) . . ?
C6 C5 C10 115.7(8) . . ?
C7 C6 N2 105.9(10) . . ?
C7 C6 C5 130.6(9) . . ?
N2 C6 C5 123.4(9) . . ?
C8 C7 C6 109.5(10) . . ?
C8 C7 H7 125.2 . . ?
C6 C7 H7 125.2 . . ?
C7 C8 C9 108.7(12) . . ?
C7 C8 H8 125.6 . . ?
C9 C8 H8 125.6 . . ?
N2 C9 C8 106.9(11) . . ?
N2 C9 H9 126.5 . . ?
C8 C9 H9 126.5 . . ?
C14 C10 C11 116.4(9) . . ?
C14 C10 C5 122.8(7) . . ?
C11 C10 C5 120.8(9) . . ?
C12 C11 C10 120.1(10) . . ?
C12 C11 H11 120.0 . . ?
C10 C11 H11 120.0 . . ?
N3 C12 C11 124.1(8) . . ?
N3 C12 H12 117.9 . . ?
C11 C12 H12 117.9 . . ?
N3 C13 C14 124.6(9) . . ?
N3 C13 H13 117.7 . . ?
C14 C13 H13 117.7 . . ?
C13 C14 C10 119.8(8) . . ?
C13 C14 H14 120.1 . . ?
C10 C14 H14 120.1 . . ?
C1 N1 C4 105.3(9) . . ?
C1 N1 Ag1 125.3(8) . . ?
C4 N1 Ag1 129.4(6) . . ?
C9 N2 C6 108.8(9) . . ?
C9 N2 H2A 125.6 . . ?
C6 N2 H2A 125.6 . . ?
C12 N3 C13 115.0(8) . . ?
C12 N3 Ag1 118.6(6) . 7_656 ?
C13 N3 Ag1 125.8(7) . 7_656 ?
N1 Ag1 N3 170.8(3) . 7_656 ?
F6 Sb1 F2 91.6(3) . . ?
F6 Sb1 F3 177.2(4) . . ?
F2 Sb1 F3 87.9(3) . . ?
F6 Sb1 F1 89.4(4) . . ?
F2 Sb1 F1 88.8(3) . . ?
F3 Sb1 F1 87.8(3) . . ?
F6 Sb1 F5 91.5(4) . . ?
F2 Sb1 F5 176.9(3) . . ?
F3 Sb1 F5 89.1(3) . . ?
F1 Sb1 F5 91.6(3) . . ?
F6 Sb1 F4 93.1(4) . . ?
F2 Sb1 F4 90.6(3) . . ?
F3 Sb1 F4 89.7(4) . . ?
F1 Sb1 F4 177.4(4) . . ?
F5 Sb1 F4 88.8(3) . . ?

loop_
_geom_bond_atom_site_label_1
_geom_bond_atom_site_label_2
_geom_bond_distance
_geom_bond_site_symmetry_2
_geom_bond_publ_flag
C1 N1 1.320(10) . ?
C1 C2 1.408(15) . ?
C1 H1 0.9300 . ?
C2 C3 1.363(14) . ?
C2 H2 0.9300 . ?
C3 C4 1.453(13) . ?
C3 H3 0.9300 . ?
C4 N1 1.389(14) . ?
C4 C5 1.393(12) . ?
C5 C6 1.416(15) . ?
C5 C10 1.495(14) . ?
C6 C7 1.383(15) . ?
C6 N2 1.385(12) . ?
C7 C8 1.340(17) . ?
C7 H7 0.9300 . ?
C8 C9 1.379(15) . ?
C8 H8 0.9300 . ?
C9 N2 1.375(16) . ?
C9 H9 0.9300 . ?
C10 C14 1.383(13) . ?
C10 C11 1.393(11) . ?
C11 C12 1.372(15) . ?
C11 H11 0.9300 . ?
C12 N3 1.345(13) . ?
C12 H12 0.9300 . ?
C13 N3 1.346(10) . ?
C13 C14 1.375(13) . ?
C13 H13 0.9300 . ?
C14 H14 0.9300 . ?
N1 Ag1 2.127(9) . ?
N2 H2A 0.8600 . ?
N3 Ag1 2.131(8) 7_656 ?
Ag1 N3 2.131(8) 7_656 ?
F1 Sb1 1.875(6) . ?
F2 Sb1 1.862(6) . ?
F3 Sb1 1.869(6) . ?
F4 Sb1 1.901(7) . ?
F5 Sb1 1.887(7) . ?
F6 Sb1 1.860(7) . ?
